data_7245622
loop_
_publ_author_name
'Wang, Hai-Xia'
'Li, Zhi-Hao'
'Li, Wan-Wan'
'Qu, Gui-Rong'
'Yang, Qi-Liang'
'Guo, Hai-Ming'

_publ_section_title
;
 Electrochemically driven oxidative C--H/N--H cross-coupling reactions of
 cyclic sulfamidate imines with primary anilines and secondary amines
;
_journal_issue 21
_journal_name_full 'Green Chemistry'
_journal_page_first 8377
_journal_page_last 8385
_journal_paper_doi 10.1039/D2GC03218J
_journal_volume 24
_journal_year 2022
_chemical_formula_moiety 'C11 H12 N2 O3 S'
_chemical_formula_sum 'C11 H12 N2 O3 S'
_chemical_formula_weight 252.29
_space_group_crystal_system triclinic
_space_group_IT_number 2
_space_group_name_Hall '-P 1'
_space_group_name_H-M_alt 'P -1'
_atom_sites_solution_hydrogens geom
_atom_sites_solution_primary dual
_audit_creation_date 2022-06-22
_audit_creation_method
;
Olex2 1.5
(compiled 2021.08.20 svn.r13c46975 for OlexSys, GUI svn.r6405)
;
_audit_update_record
;
2022-07-19 deposited with the CCDC.	2022-10-04 downloaded from the CCDC.
;
_cell_angle_alpha 92.357(4)
_cell_angle_beta 103.812(4)
_cell_angle_gamma 111.690(4)
_cell_formula_units_Z 2
_cell_length_a 7.9773(4)
_cell_length_b 8.6323(4)
_cell_length_c 8.8553(4)
_cell_measurement_reflns_used 2921
_cell_measurement_temperature 293(2)
_cell_measurement_theta_max 71.3400
_cell_measurement_theta_min 5.1910
_cell_volume 544.55(5)
_computing_cell_refinement 'CrysAlisPro 1.171.40.53 (Rigaku OD, 2019)'
_computing_data_collection 'CrysAlisPro 1.171.40.53 (Rigaku OD, 2019)'
_computing_data_reduction 'CrysAlisPro 1.171.40.53 (Rigaku OD, 2019)'
_computing_molecular_graphics 'Olex2 1.5 (Dolomanov et al., 2009)'
_computing_publication_material 'Olex2 1.5 (Dolomanov et al., 2009)'
_computing_structure_refinement 'SHELXL 2018/3 (Sheldrick, 2015)'
_computing_structure_solution 'SHELXT 2018/2 (Sheldrick, 2018)'
_diffrn_ambient_temperature 293(2)
_diffrn_detector 'CCD plate'
_diffrn_detector_area_resol_mean 8.0521
_diffrn_detector_type EosS2
_diffrn_measured_fraction_theta_full 0.992
_diffrn_measured_fraction_theta_max 0.978
_diffrn_measurement_details
;
List of Runs (angles in degrees, time in seconds):

  # Type    Start    End  Width  t~exp~   \w     \q     \k     \f   Frames
#--------------------------------------------------------------------------
  1  \w    -37.00 -10.00   1.00    1.00    --  -35.62  86.00 -41.00   27
  2  \w    -12.00  67.00   1.00    1.00    --   35.62 -86.00-160.00   79
  3  \w     99.00 159.00   1.00    1.00    --  107.12  86.00 -41.00   60
  4  \w     88.00 131.00   1.00    1.00    --  107.12 -86.00-160.00   43
  5  \w    -62.00  -3.00   1.00    1.00    --  -35.62  77.00 120.00   59
  6  \w      5.00  32.00   1.00    1.00    --  -35.62  77.00 120.00   27
  7  \w   -102.00 -18.00   1.00    1.00    --  -35.62 -38.00 -30.00   84
  8  \w    -83.00 -41.00   1.00    1.00    --  -35.62-178.00 150.00   42
  9  \w    -41.00  34.00   1.00    1.00    --  -35.62  38.00 120.00   75
 10  \w      1.00  49.00   1.00    1.00    --   35.62 -99.00 -30.00   48
 11  \w     42.00  71.00   1.00    1.00    --   35.62 -99.00   0.00   29
 12  \w     94.00 172.00   1.00    1.00    --  107.12  61.00   0.00   78
 13  \w     84.00 110.00   1.00    1.00    --  107.12 -95.00  30.00   26
 14  \w     81.00 175.00   1.00    1.00    --  107.12  77.00 120.00   94
 15  \w    125.00 153.00   1.00    1.00    --  107.12 111.00 -90.00   28
 16  \w     41.00 112.00   1.00    1.00    --  107.12-111.00   0.00   71
 17  \w     51.00 123.00   1.00    1.00    --  107.12 -61.00 150.00   72
 18  \w    100.00 130.00   1.00    1.00    --  107.12 111.00-150.00   30
 19  \w     40.00  71.00   1.00    1.00    --  107.12 -95.00  30.00   31
 20  \w    117.00 169.00   1.00    1.00    --  107.12  45.00-180.00   52
 21  \w     40.00 108.00   1.00    1.00    --  107.12 -95.00 150.00   68
 22  \w     85.00 129.00   1.00    1.00    --  107.12 -30.00-180.00   44
 23  \w    138.00 169.00   1.00    1.00    --  107.12 111.00-150.00   31
 24  \w    100.00 135.00   1.00    1.00    --  107.12 111.00  60.00   35
 25  \w    102.00 171.00   1.00    1.00    --  107.12 111.00-180.00   69
 26  \w     82.00 174.00   1.00    1.00    --  107.12  77.00-120.00   92
;
_diffrn_measurement_device 'four-circle diffractometer'
_diffrn_measurement_device_type 'SuperNova, Dual, Cu at home/near, EosS2'
_diffrn_measurement_method '\w scans'
_diffrn_orient_matrix_type 'CrysAlisPro convention (1999,Acta A55,543-557)'
_diffrn_orient_matrix_UB_11 -0.0062231000
_diffrn_orient_matrix_UB_12 -0.1791346000
_diffrn_orient_matrix_UB_13 -0.0316945000
_diffrn_orient_matrix_UB_21 -0.1438541000
_diffrn_orient_matrix_UB_22 -0.0293738000
_diffrn_orient_matrix_UB_23 -0.1602813000
_diffrn_orient_matrix_UB_31 0.1611052000
_diffrn_orient_matrix_UB_32 0.0686333000
_diffrn_orient_matrix_UB_33 -0.0779374000
_diffrn_radiation_monochromator mirror
_diffrn_radiation_probe x-ray
_diffrn_radiation_type 'Cu K\a'
_diffrn_radiation_wavelength 1.54184
_diffrn_reflns_av_R_equivalents 0.0208
_diffrn_reflns_av_unetI/netI 0.0254
_diffrn_reflns_Laue_measured_fraction_full 0.992
_diffrn_reflns_Laue_measured_fraction_max 0.978
_diffrn_reflns_limit_h_max 9
_diffrn_reflns_limit_h_min -7
_diffrn_reflns_limit_k_max 10
_diffrn_reflns_limit_k_min -10
_diffrn_reflns_limit_l_max 10
_diffrn_reflns_limit_l_min -10
_diffrn_reflns_number 3648
_diffrn_reflns_point_group_measured_fraction_full 0.992
_diffrn_reflns_point_group_measured_fraction_max 0.978
_diffrn_reflns_theta_full 67.684
_diffrn_reflns_theta_max 71.162
_diffrn_reflns_theta_min 5.197
_diffrn_source 'micro-focus sealed X-ray tube'
_diffrn_source_type 'SuperNova (Cu) X-ray Source'
_exptl_absorpt_coefficient_mu 2.653
_exptl_absorpt_correction_T_max 1.00000
_exptl_absorpt_correction_T_min 0.32901
_exptl_absorpt_correction_type multi-scan
_exptl_absorpt_process_details
;
CrysAlisPro 1.171.40.53 (Rigaku Oxford Diffraction, 2019)
Empirical absorption correction using spherical harmonics,
 implemented in SCALE3 ABSPACK scaling algorithm.
;
_exptl_crystal_colour colourless
_exptl_crystal_colour_primary colourless
_exptl_crystal_density_diffrn 1.539
_exptl_crystal_description block
_exptl_crystal_F_000 264
_exptl_crystal_size_max 0.3
_exptl_crystal_size_mid 0.3
_exptl_crystal_size_min 0.3
_refine_diff_density_max 0.378
_refine_diff_density_min -0.456
_refine_diff_density_rms 0.069
_refine_ls_extinction_coef 0.047(3)
_refine_ls_extinction_expression Fc^*^=kFc[1+0.001xFc^2^\l^3^/sin(2\q)]^-1/4^
_refine_ls_extinction_method 'SHELXL-2018/3 (Sheldrick 2018)'
_refine_ls_goodness_of_fit_ref 1.058
_refine_ls_hydrogen_treatment constr
_refine_ls_matrix_type full
_refine_ls_number_parameters 155
_refine_ls_number_reflns 2064
_refine_ls_number_restraints 0
_refine_ls_restrained_S_all 1.058
_refine_ls_R_factor_all 0.0440
_refine_ls_R_factor_gt 0.0421
_refine_ls_shift/su_max 0.000
_refine_ls_shift/su_mean 0.000
_refine_ls_structure_factor_coef Fsqd
_refine_ls_weighting_details 'w=1/[\s^2^(Fo^2^)+(0.0659P)^2^+0.2422P] where P=(Fo^2^+2Fc^2^)/3'
_refine_ls_weighting_scheme calc
_refine_ls_wR_factor_gt 0.1115
_refine_ls_wR_factor_ref 0.1128
_reflns_Friedel_coverage 0.000
_reflns_number_gt 1969
_reflns_number_total 2064
_reflns_threshold_expression 'I > 2\s(I)'
_cod_data_source_file d2gc03218j2.cif
_cod_data_source_block lzh-20211209
_cod_depositor_comments 'Adding full bibliography for 7245620--7245625.cif.'
_cod_database_code 7245622
_shelx_shelxl_version_number 2018/3
_chemical_oxdiff_formula 'S1 N1 C1 H1'
_shelx_space_group_comment
;
The symmetry employed for this shelxl refinement is uniquely defined
by the following loop, which should always be used as a source of
symmetry information in preference to the above space-group names.
They are only intended as comments.
;
_shelx_estimated_absorpt_t_max 0.503
_shelx_estimated_absorpt_t_min 0.503
_olex2_refinement_description
;
1. Fixed Uiso
 At 1.2 times of:
  All C(H) groups, All C(H,H) groups
2.a Secondary CH2 refined with riding coordinates:
 C14(H14A,H14B), C15(H15A,H15B), C12(H12A,H12B), C13(H13A,H13B)
2.b Aromatic/amide H refined with riding coordinates:
 C9(H9), C8(H8), C6(H6), C7(H7)
;
_olex2_date_sample_data_collection 2021-12-09
_olex2_submission_special_instructions 'No special instructions were received'
_oxdiff_exptl_absorpt_empirical_details
;
Empirical correction (ABSPACK) includes:
- Absorption correction using spherical harmonics
- Frame scaling
;
_oxdiff_exptl_absorpt_empirical_full_max 2.268
_oxdiff_exptl_absorpt_empirical_full_min 0.540

loop_
_space_group_symop_operation_xyz
'x, y, z'
'-x, -y, -z'

loop_
_atom_site_label
_atom_site_type_symbol
_atom_site_fract_x
_atom_site_fract_y
_atom_site_fract_z
_atom_site_U_iso_or_equiv
_atom_site_adp_type
_atom_site_occupancy
_atom_site_site_symmetry_order
_atom_site_calc_flag
_atom_site_refinement_flags_posn
_atom_site_refinement_flags_adp
_atom_site_refinement_flags_occupancy
_atom_site_disorder_assembly
_atom_site_disorder_group
S3 S 0.15343(6) 0.25190(5) 0.71015(5) 0.0310(2) Uani 1 1 d . . . . .
O4 O -0.00034(18) 0.25106(17) 0.55365(16) 0.0347(3) Uani 1 1 d . . . . .
O16 O 0.2539(2) 0.15950(19) 0.6652(2) 0.0464(4) Uani 1 1 d . . . . .
O17 O 0.0479(2) 0.1879(2) 0.81750(19) 0.0478(4) Uani 1 1 d . . . . .
N11 N 0.4488(2) 0.70204(19) 0.71721(18) 0.0290(4) Uani 1 1 d . . . . .
N2 N 0.2823(2) 0.4449(2) 0.76578(19) 0.0333(4) Uani 1 1 d . . . . .
C1 C 0.3275(2) 0.5457(2) 0.6595(2) 0.0264(4) Uani 1 1 d . . . . .
C5 C 0.0783(3) 0.3381(2) 0.4424(2) 0.0293(4) Uani 1 1 d . . . . .
C10 C 0.2422(3) 0.4858(2) 0.4887(2) 0.0267(4) Uani 1 1 d . . . . .
C9 C 0.3144(3) 0.5608(3) 0.3682(2) 0.0337(4) Uani 1 1 d . . . . .
H9 H 0.425924 0.655777 0.393620 0.040 Uiso 1 1 calc R U . . .
C14 C 0.5875(3) 0.9987(2) 0.7670(3) 0.0377(5) Uani 1 1 d . . . . .
H14A H 0.682945 1.094668 0.742399 0.045 Uiso 1 1 calc R U . . .
H14B H 0.490400 1.032357 0.786722 0.045 Uiso 1 1 calc R U . . .
C15 C 0.5060(3) 0.8509(2) 0.6351(2) 0.0338(4) Uani 1 1 d . . . . .
H15A H 0.399024 0.855290 0.558218 0.041 Uiso 1 1 calc R U . . .
H15B H 0.599371 0.849756 0.582639 0.041 Uiso 1 1 calc R U . . .
C12 C 0.5288(3) 0.7501(2) 0.8891(2) 0.0353(5) Uani 1 1 d . . . . .
H12A H 0.588688 0.676549 0.933381 0.042 Uiso 1 1 calc R U . . .
H12B H 0.432694 0.745968 0.940164 0.042 Uiso 1 1 calc R U . . .
C8 C 0.2223(3) 0.4957(3) 0.2124(3) 0.0424(5) Uani 1 1 d . . . . .
H8 H 0.271425 0.548405 0.134059 0.051 Uiso 1 1 calc R U . . .
C13 C 0.6713(3) 0.9289(3) 0.9064(2) 0.0389(5) Uani 1 1 d . . . . .
H13A H 0.792158 0.930035 0.902423 0.047 Uiso 1 1 calc R U . . .
H13B H 0.686366 0.993344 1.004621 0.047 Uiso 1 1 calc R U . . .
C6 C -0.0137(3) 0.2719(3) 0.2869(3) 0.0399(5) Uani 1 1 d . . . . .
H6 H -0.122306 0.174012 0.260327 0.048 Uiso 1 1 calc R U . . .
C7 C 0.0576(4) 0.3528(3) 0.1716(3) 0.0464(6) Uani 1 1 d . . . . .
H7 H -0.004885 0.311448 0.066295 0.056 Uiso 1 1 calc R U . . .

loop_
_atom_site_aniso_label
_atom_site_aniso_U_11
_atom_site_aniso_U_22
_atom_site_aniso_U_33
_atom_site_aniso_U_23
_atom_site_aniso_U_13
_atom_site_aniso_U_12
S3 0.0296(3) 0.0279(3) 0.0346(3) 0.01309(19) 0.0114(2) 0.0077(2)
O4 0.0262(7) 0.0375(7) 0.0356(8) 0.0099(6) 0.0088(6) 0.0066(6)
O16 0.0446(9) 0.0358(8) 0.0659(11) 0.0181(7) 0.0184(8) 0.0203(7)
O17 0.0460(9) 0.0473(9) 0.0418(9) 0.0177(7) 0.0185(7) 0.0039(7)
N11 0.0329(8) 0.0260(8) 0.0273(8) 0.0091(6) 0.0090(6) 0.0096(6)
N2 0.0366(9) 0.0291(8) 0.0300(8) 0.0104(7) 0.0098(7) 0.0072(7)
C1 0.0249(9) 0.0289(9) 0.0289(9) 0.0089(7) 0.0102(7) 0.0120(7)
C5 0.0280(9) 0.0324(9) 0.0307(9) 0.0075(7) 0.0089(7) 0.0145(8)
C10 0.0290(9) 0.0277(9) 0.0271(9) 0.0069(7) 0.0086(7) 0.0144(7)
C9 0.0403(11) 0.0341(10) 0.0317(10) 0.0094(8) 0.0145(8) 0.0166(9)
C14 0.0367(11) 0.0266(9) 0.0466(12) 0.0082(8) 0.0095(9) 0.0098(8)
C15 0.0367(11) 0.0270(9) 0.0362(10) 0.0133(8) 0.0122(8) 0.0085(8)
C12 0.0408(11) 0.0319(10) 0.0285(10) 0.0068(8) 0.0083(8) 0.0093(9)
C8 0.0577(14) 0.0494(13) 0.0319(11) 0.0151(9) 0.0216(10) 0.0275(11)
C13 0.0375(11) 0.0331(10) 0.0362(11) 0.0042(8) 0.0049(9) 0.0061(9)
C6 0.0352(11) 0.0413(11) 0.0366(11) -0.0003(9) 0.0032(9) 0.0123(9)
C7 0.0560(14) 0.0555(14) 0.0286(10) 0.0019(9) 0.0065(10) 0.0264(12)

loop_
_atom_type_symbol
_atom_type_description
_atom_type_scat_dispersion_real
_atom_type_scat_dispersion_imag
_atom_type_scat_source
C C 0.0181 0.0091 'International Tables Vol C Tables 4.2.6.8 and 6.1.1.4'
H H 0.0000 0.0000 'International Tables Vol C Tables 4.2.6.8 and 6.1.1.4'
N N 0.0311 0.0180 'International Tables Vol C Tables 4.2.6.8 and 6.1.1.4'
O O 0.0492 0.0322 'International Tables Vol C Tables 4.2.6.8 and 6.1.1.4'
S S 0.3331 0.5567 'International Tables Vol C Tables 4.2.6.8 and 6.1.1.4'

loop_
_geom_angle_atom_site_label_1
_geom_angle_atom_site_label_2
_geom_angle_atom_site_label_3
_geom_angle
_geom_angle_site_symmetry_1
_geom_angle_site_symmetry_3
_geom_angle_publ_flag
O16 S3 O4 107.22(9) . . ?
O16 S3 N2 111.99(9) . . ?
O17 S3 O4 104.33(9) . . ?
O17 S3 O16 117.65(10) . . ?
O17 S3 N2 110.36(10) . . ?
N2 S3 O4 104.02(8) . . ?
C5 O4 S3 113.48(11) . . ?
C1 N11 C15 129.24(16) . . ?
C1 N11 C12 119.52(15) . . ?
C12 N11 C15 110.85(15) . . ?
C1 N2 S3 119.60(14) . . ?
N11 C1 N2 115.43(16) . . ?
N11 C1 C10 123.17(16) . . ?
N2 C1 C10 121.38(16) . . ?
O4 C5 C10 120.79(16) . . ?
C6 C5 O4 116.49(17) . . ?
C6 C5 C10 122.72(18) . . ?
C5 C10 C1 117.78(16) . . ?
C9 C10 C1 125.68(17) . . ?
C9 C10 C5 116.51(17) . . ?
C10 C9 H9 119.5 . . ?
C8 C9 C10 121.00(19) . . ?
C8 C9 H9 119.5 . . ?
H14A C14 H14B 109.1 . . ?
C15 C14 H14A 111.1 . . ?
C15 C14 H14B 111.1 . . ?
C13 C14 H14A 111.1 . . ?
C13 C14 H14B 111.1 . . ?
C13 C14 C15 103.11(16) . . ?
N11 C15 C14 103.47(16) . . ?
N11 C15 H15A 111.1 . . ?
N11 C15 H15B 111.1 . . ?
C14 C15 H15A 111.1 . . ?
C14 C15 H15B 111.1 . . ?
H15A C15 H15B 109.0 . . ?
N11 C12 H12A 111.0 . . ?
N11 C12 H12B 111.0 . . ?
N11 C12 C13 103.58(15) . . ?
H12A C12 H12B 109.0 . . ?
C13 C12 H12A 111.0 . . ?
C13 C12 H12B 111.0 . . ?
C9 C8 H8 119.7 . . ?
C9 C8 C7 120.60(19) . . ?
C7 C8 H8 119.7 . . ?
C14 C13 H13A 111.0 . . ?
C14 C13 H13B 111.0 . . ?
C12 C13 C14 103.67(17) . . ?
C12 C13 H13A 111.0 . . ?
C12 C13 H13B 111.0 . . ?
H13A C13 H13B 109.0 . . ?
C5 C6 H6 120.5 . . ?
C7 C6 C5 119.0(2) . . ?
C7 C6 H6 120.5 . . ?
C8 C7 H7 120.0 . . ?
C6 C7 C8 120.1(2) . . ?
C6 C7 H7 120.0 . . ?

loop_
_geom_bond_atom_site_label_1
_geom_bond_atom_site_label_2
_geom_bond_distance
_geom_bond_site_symmetry_2
_geom_bond_publ_flag
S3 O4 1.6144(14) . ?
S3 O16 1.4265(16) . ?
S3 O17 1.4141(15) . ?
S3 N2 1.5808(17) . ?
O4 C5 1.392(2) . ?
N11 C1 1.327(2) . ?
N11 C15 1.480(2) . ?
N11 C12 1.478(2) . ?
N2 C1 1.331(2) . ?
C1 C10 1.484(3) . ?
C5 C10 1.405(3) . ?
C5 C6 1.380(3) . ?
C10 C9 1.401(3) . ?
C9 H9 0.9300 . ?
C9 C8 1.381(3) . ?
C14 H14A 0.9700 . ?
C14 H14B 0.9700 . ?
C14 C15 1.522(3) . ?
C14 C13 1.517(3) . ?
C15 H15A 0.9700 . ?
C15 H15B 0.9700 . ?
C12 H12A 0.9700 . ?
C12 H12B 0.9700 . ?
C12 C13 1.516(3) . ?
C8 H8 0.9300 . ?
C8 C7 1.385(3) . ?
C13 H13A 0.9700 . ?
C13 H13B 0.9700 . ?
C6 H6 0.9300 . ?
C6 C7 1.377(3) . ?
C7 H7 0.9300 . ?

loop_
_geom_torsion_atom_site_label_1
_geom_torsion_atom_site_label_2
_geom_torsion_atom_site_label_3
_geom_torsion_atom_site_label_4
_geom_torsion
_geom_torsion_site_symmetry_1
_geom_torsion_site_symmetry_2
_geom_torsion_site_symmetry_3
_geom_torsion_site_symmetry_4
_geom_torsion_publ_flag
S3 O4 C5 C10 -36.4(2) . . . . ?
S3 O4 C5 C6 143.84(16) . . . . ?
S3 N2 C1 N11 -174.46(13) . . . . ?
S3 N2 C1 C10 7.1(2) . . . . ?
O4 S3 N2 C1 -39.33(17) . . . . ?
O4 C5 C10 C1 -0.3(2) . . . . ?
O4 C5 C10 C9 177.68(16) . . . . ?
O4 C5 C6 C7 179.95(18) . . . . ?
O16 S3 O4 C5 -65.55(14) . . . . ?
O16 S3 N2 C1 76.14(17) . . . . ?
O17 S3 O4 C5 168.95(13) . . . . ?
O17 S3 N2 C1 -150.73(16) . . . . ?
N11 C1 C10 C5 -161.44(16) . . . . ?
N11 C1 C10 C9 20.8(3) . . . . ?
N11 C12 C13 C14 31.5(2) . . . . ?
N2 S3 O4 C5 53.23(14) . . . . ?
N2 C1 C10 C5 16.9(3) . . . . ?
N2 C1 C10 C9 -160.91(18) . . . . ?
C1 N11 C15 C14 159.94(18) . . . . ?
C1 N11 C12 C13 174.86(16) . . . . ?
C1 C10 C9 C8 -179.21(18) . . . . ?
C5 C10 C9 C8 3.0(3) . . . . ?
C5 C6 C7 C8 1.9(3) . . . . ?
C10 C5 C6 C7 0.2(3) . . . . ?
C10 C9 C8 C7 -1.0(3) . . . . ?
C9 C8 C7 C6 -1.5(3) . . . . ?
C15 N11 C1 N2 -169.67(18) . . . . ?
C15 N11 C1 C10 8.7(3) . . . . ?
C15 N11 C12 C13 -11.7(2) . . . . ?
C15 C14 C13 C12 -39.6(2) . . . . ?
C12 N11 C1 N2 2.5(2) . . . . ?
C12 N11 C1 C10 -179.14(17) . . . . ?
C12 N11 C15 C14 -12.7(2) . . . . ?
C13 C14 C15 N11 31.9(2) . . . . ?
C6 C5 C10 C1 179.40(18) . . . . ?
C6 C5 C10 C9 -2.6(3) . . . . ?
